data_7720364
loop_
_publ_author_name
'Shestimerova, Tatiana A.'
'Klykova, Angelina P.'
'Medved'ko, Alexey V.'
'Khrustalev, Victor N.'
'Bykov, Mikhail A.'
'Pankratov, Denis A.'
'Presniakov, Igor A.'
'Kuznetsov, Alexey N.'
'Vatsadze, Sergey Z.'
'Shevelkov, Andrei V.'

_publ_section_title
;
 Tailoring in-gap states for optimizing the band gap in mixed-valent
 bromometallates, towards lead-free photovoltaics.
;
_journal_issue 12
_journal_name_full 'Dalton transactions (Cambridge, England : 2003)'
_journal_page_first 5013
_journal_page_last 5026
_journal_paper_doi 10.1039/d5dt02874d
_journal_volume 55
_journal_year 2026
_chemical_formula_moiety 'C9 H20 N2, 2(Br2), 2(Br)'
_chemical_formula_sum 'C9 H20 Br6 N2'
_chemical_formula_weight 635.67
_space_group_crystal_system monoclinic
_space_group_IT_number 14
_space_group_name_Hall '-P 2ybc'
_space_group_name_H-M_alt 'P 1 21/c 1'
_atom_sites_solution_hydrogens mixed
_atom_sites_solution_primary difmap
_atom_sites_solution_secondary difmap
_audit_creation_method SHELXL-2019/2
_audit_update_record
;
2026-02-24 deposited with the CCDC.	2026-02-26 downloaded from the CCDC.
;
_cell_angle_alpha 90
_cell_angle_beta 96.1095(19)
_cell_angle_gamma 90
_cell_formula_units_Z 4
_cell_length_a 8.56780(19)
_cell_length_b 15.8051(3)
_cell_length_c 13.6322(3)
_cell_measurement_reflns_used 16196
_cell_measurement_temperature 100(2)
_cell_measurement_theta_max 79.004
_cell_measurement_theta_min 4.275
_cell_volume 1835.52(7)
_computing_cell_refinement 'CrysAlisPro 1.171.41.117a (Rigaku OD, 2021)'
_computing_data_collection 'CrysAlisPro 1.171.41.117a (Rigaku OD, 2021)'
_computing_data_reduction 'CrysAlisPro 1.171.41.117a (Rigaku OD, 2021)'
_computing_molecular_graphics 'SHELXTL (Sheldrick, 2015)'
_computing_publication_material 'SHELXTL (Sheldrick, 2015)'
_computing_structure_refinement 'SHELXL (Sheldrick, 2015)'
_computing_structure_solution 'SHELXT (Sheldrick, 2015)'
_diffrn_ambient_temperature 100(2)
_diffrn_measured_fraction_theta_full 0.989
_diffrn_measured_fraction_theta_max 0.987
_diffrn_measurement_device_type 'Rigaku XtaLAB Synergy-S, HyPix-6000HE area-detector'
_diffrn_measurement_method '\f and \w'
_diffrn_radiation_type CuK\a
_diffrn_radiation_wavelength 1.54184
_diffrn_reflns_av_R_equivalents 0.0442
_diffrn_reflns_av_unetI/netI 0.0273
_diffrn_reflns_Laue_measured_fraction_full 0.989
_diffrn_reflns_Laue_measured_fraction_max 0.987
_diffrn_reflns_limit_h_max 10
_diffrn_reflns_limit_h_min -10
_diffrn_reflns_limit_k_max 20
_diffrn_reflns_limit_k_min -20
_diffrn_reflns_limit_l_max 16
_diffrn_reflns_limit_l_min -17
_diffrn_reflns_number 24581
_diffrn_reflns_point_group_measured_fraction_full 0.989
_diffrn_reflns_point_group_measured_fraction_max 0.987
_diffrn_reflns_theta_full 67.684
_diffrn_reflns_theta_max 80.222
_diffrn_reflns_theta_min 4.297
_diffrn_source 'micro-focus sealed X-ray tube'
_exptl_absorpt_coefficient_mu 15.683
_exptl_absorpt_correction_T_max 1.000
_exptl_absorpt_correction_T_min 0.591
_exptl_absorpt_correction_type gaussian
_exptl_absorpt_process_details
;
CrysAlisPro 1.171.43.117a (Rigaku Oxford Diffraction, 2024).
Numerical absorption correction based on gaussian integration
over a multifaceted crystal model.
;
_exptl_crystal_colour orange
_exptl_crystal_density_diffrn 2.301
_exptl_crystal_description prism
_exptl_crystal_F_000 1192
_exptl_crystal_size_max 0.16
_exptl_crystal_size_mid 0.09
_exptl_crystal_size_min 0.05
_refine_diff_density_max 2.457
_refine_diff_density_min -1.547
_refine_diff_density_rms 0.232
_refine_ls_extinction_method none
_refine_ls_goodness_of_fit_ref 1.129
_refine_ls_hydrogen_treatment constr
_refine_ls_matrix_type full
_refine_ls_number_parameters 162
_refine_ls_number_reflns 3961
_refine_ls_number_restraints 0
_refine_ls_restrained_S_all 1.129
_refine_ls_R_factor_all 0.0588
_refine_ls_R_factor_gt 0.0573
_refine_ls_shift/su_max 0.000
_refine_ls_shift/su_mean 0.000
_refine_ls_structure_factor_coef Fsqd
_refine_ls_weighting_details 'w=1/[\s^2^(Fo^2^)+(0.0658P)^2^+27.9P] where P=(Fo^2^+2Fc^2^)/3'
_refine_ls_weighting_scheme calc
_refine_ls_wR_factor_gt 0.1598
_refine_ls_wR_factor_ref 0.1608
_reflns_Friedel_coverage 0.000
_reflns_number_gt 3800
_reflns_number_total 3961
_reflns_threshold_expression 'I > 2\s(I)'
_cod_data_source_file d5dt02874d2.cif
_cod_data_source_block AH2Br3
_cod_depositor_comments 'Adding full bibliography for 7720362--7720364.cif.'
_cod_original_sg_symbol_H-M 'P 21/c'
_cod_database_code 7720364
_shelx_shelxl_version_number 2019/2
_shelx_space_group_comment
;
The symmetry employed for this shelxl refinement is uniquely defined
by the following loop, which should always be used as a source of
symmetry information in preference to the above space-group names.
They are only intended as comments.
;
_shelx_estimated_absorpt_t_min 0.188
_shelx_estimated_absorpt_t_max 0.508
_exptl_absorpt_special_details
;
 ?
;

loop_
_space_group_symop_operation_xyz
'x, y, z'
'-x, y+1/2, -z+1/2'
'-x, -y, -z'
'x, -y-1/2, z-1/2'

loop_
_atom_site_label
_atom_site_type_symbol
_atom_site_fract_x
_atom_site_fract_y
_atom_site_fract_z
_atom_site_U_iso_or_equiv
_atom_site_adp_type
_atom_site_occupancy
_atom_site_site_symmetry_order
_atom_site_calc_flag
_atom_site_refinement_flags_posn
_atom_site_refinement_flags_adp
_atom_site_refinement_flags_occupancy
_atom_site_disorder_assembly
_atom_site_disorder_group
Br1 Br 0.42738(10) 0.80829(5) 0.10880(6) 0.0251(2) Uani 1 1 d . . . . .
Br2 Br 0.58556(9) 0.89847(4) 0.43854(5) 0.0216(2) Uani 1 1 d . . . . .
Br3 Br 0.79398(12) 0.80411(6) 0.12560(7) 0.0233(2) Uani 0.9 1 d . . P A 1
Br3' Br 0.7386(13) 0.8064(7) 0.1255(9) 0.0233(2) Uani 0.1 1 d . . P B 2
Br4 Br 1.06707(10) 0.80830(5) 0.11788(6) 0.0289(2) Uani 1 1 d . . . . .
Br5 Br 0.92612(9) 0.88971(5) 0.43027(6) 0.0234(2) Uani 1 1 d . . . . .
Br6 Br 1.20019(11) 0.89627(6) 0.42278(7) 0.0203(2) Uani 0.9 1 d . . P C 1
Br6' Br 1.2546(12) 0.8956(7) 0.4271(8) 0.0203(2) Uani 0.1 1 d . . P D 2
C1 C 0.2871(9) 0.5935(5) 0.3050(6) 0.0245(15) Uani 1 1 d . . . . .
C2 C 0.2889(10) 0.5815(5) 0.1933(6) 0.0283(16) Uani 1 1 d . . . . .
H2A H 0.262558 0.521893 0.176436 0.034 Uiso 1 1 calc R U . . .
H2B H 0.206063 0.617537 0.158550 0.034 Uiso 1 1 calc R U . . .
N3 N 0.4439(9) 0.6029(4) 0.1557(5) 0.0296(14) Uani 1 1 d . . . . .
H3A H 0.449962 0.660145 0.150875 0.036 Uiso 1 1 d R U . . .
H3B H 0.444362 0.581245 0.093875 0.036 Uiso 1 1 d R U . . .
C4 C 0.5877(10) 0.5723(5) 0.2185(6) 0.0275(16) Uani 1 1 d . . . . .
H4A H 0.680894 0.601557 0.197699 0.033 Uiso 1 1 calc R U . . .
H4B H 0.600687 0.510960 0.207042 0.033 Uiso 1 1 calc R U . . .
C5 C 0.5810(9) 0.5874(4) 0.3290(5) 0.0217(14) Uani 1 1 d . . . . .
C6 C 0.5878(10) 0.6810(5) 0.3589(6) 0.0262(15) Uani 1 1 d . . . . .
H6A H 0.608822 0.684488 0.431594 0.031 Uiso 1 1 calc R U . . .
H6B H 0.677305 0.707762 0.330512 0.031 Uiso 1 1 calc R U . . .
N7 N 0.4429(9) 0.7305(4) 0.3272(5) 0.0288(14) Uani 1 1 d . . . . .
H7A H 0.445645 0.779115 0.363064 0.035 Uiso 1 1 d R U . . .
H7B H 0.445205 0.745305 0.262834 0.035 Uiso 1 1 d R U . . .
C8 C 0.2902(9) 0.6869(5) 0.3370(6) 0.0234(15) Uani 1 1 d . . . . .
H8A H 0.205395 0.717536 0.296662 0.028 Uiso 1 1 calc R U . . .
H8B H 0.267980 0.690102 0.406714 0.028 Uiso 1 1 calc R U . . .
C9 C 0.4275(9) 0.5489(5) 0.3592(6) 0.0245(15) Uani 1 1 d . . . . .
H9A H 0.423274 0.487827 0.343090 0.029 Uiso 1 1 calc R U . . .
H9B H 0.424698 0.555070 0.431273 0.029 Uiso 1 1 calc R U . . .
C10 C 0.1299(10) 0.5572(6) 0.3302(7) 0.0364(19) Uani 1 1 d . . . . .
H10A H 0.043514 0.591256 0.298055 0.055 Uiso 1 1 calc R U . . .
H10B H 0.126638 0.558560 0.401828 0.055 Uiso 1 1 calc R U . . .
H10C H 0.119210 0.498641 0.306813 0.055 Uiso 1 1 calc R U . . .
C11 C 0.7244(10) 0.5448(6) 0.3848(7) 0.0323(18) Uani 1 1 d . . . . .
H11A H 0.718858 0.483629 0.373531 0.048 Uiso 1 1 calc R U . . .
H11B H 0.725925 0.556382 0.455533 0.048 Uiso 1 1 calc R U . . .
H11C H 0.820192 0.567260 0.361082 0.048 Uiso 1 1 calc R U . . .

loop_
_atom_site_aniso_label
_atom_site_aniso_U_11
_atom_site_aniso_U_22
_atom_site_aniso_U_33
_atom_site_aniso_U_23
_atom_site_aniso_U_13
_atom_site_aniso_U_12
Br1 0.0281(4) 0.0224(4) 0.0246(4) 0.0053(3) 0.0013(3) -0.0004(3)
Br2 0.0286(4) 0.0144(3) 0.0221(4) 0.0009(3) 0.0035(3) -0.0011(3)
Br3 0.0220(5) 0.0228(4) 0.0247(4) 0.0023(3) 0.0008(4) -0.0017(4)
Br3' 0.0220(5) 0.0228(4) 0.0247(4) 0.0023(3) 0.0008(4) -0.0017(4)
Br4 0.0313(5) 0.0233(4) 0.0309(4) 0.0021(3) -0.0022(3) -0.0022(3)
Br5 0.0271(4) 0.0168(4) 0.0261(4) 0.0024(3) 0.0016(3) 0.0006(3)
Br6 0.0172(4) 0.0189(4) 0.0253(4) -0.0019(3) 0.0045(4) 0.0013(4)
Br6' 0.0172(4) 0.0189(4) 0.0253(4) -0.0019(3) 0.0045(4) 0.0013(4)
C1 0.022(4) 0.019(3) 0.032(4) -0.004(3) 0.003(3) 0.002(3)
C2 0.030(4) 0.026(4) 0.030(4) -0.011(3) 0.006(3) 0.002(3)
N3 0.034(4) 0.027(3) 0.028(3) -0.009(3) 0.004(3) -0.004(3)
C4 0.032(4) 0.022(4) 0.029(4) -0.006(3) 0.005(3) -0.004(3)
C5 0.027(4) 0.014(3) 0.024(3) 0.002(3) 0.006(3) -0.001(3)
C6 0.029(4) 0.028(4) 0.021(3) -0.001(3) 0.002(3) 0.000(3)
N7 0.045(4) 0.017(3) 0.024(3) -0.001(2) 0.002(3) 0.002(3)
C8 0.025(4) 0.023(4) 0.022(3) -0.004(3) 0.003(3) 0.005(3)
C9 0.026(4) 0.020(3) 0.028(4) 0.002(3) 0.002(3) 0.000(3)
C10 0.024(4) 0.035(5) 0.051(5) -0.002(4) 0.009(4) -0.003(3)
C11 0.024(4) 0.032(4) 0.040(5) 0.004(3) 0.001(3) -0.004(3)

loop_
_atom_type_symbol
_atom_type_description
_atom_type_scat_dispersion_real
_atom_type_scat_dispersion_imag
_atom_type_scat_source
C C 0.0181 0.0091 'International Tables Vol C Tables 4.2.6.8 and 6.1.1.4'
H H 0.0000 0.0000 'International Tables Vol C Tables 4.2.6.8 and 6.1.1.4'
Br Br -0.6763 1.2805 'International Tables Vol C Tables 4.2.6.8 and 6.1.1.4'
N N 0.0311 0.0180 'International Tables Vol C Tables 4.2.6.8 and 6.1.1.4'

loop_
_exptl_crystal_face_index_h
_exptl_crystal_face_index_k
_exptl_crystal_face_index_l
_exptl_crystal_face_perp_dist
0 -1 -1 0.0153
0 1 1 0.0309
-1 -2 -2 0.0373
0 2 -1 0.0452
0 -2 1 0.0392
-1 -2 -1 0.0456
1 2 1 0.0456
-1 0 -2 0.0605
-1 -2 0 0.0535
-1 -2 1 0.0643
-2 0 -1 0.0705
-2 -1 0 0.0649
0 1 -1 0.0425
1 0 0 0.0807
-2 2 -1 0.0753
1 -1 0 0.0707
2 -1 -2 0.0780
0 0 -1 0.0324

loop_
_geom_angle_atom_site_label_1
_geom_angle_atom_site_label_2
_geom_angle_atom_site_label_3
_geom_angle
_geom_angle_site_symmetry_1
_geom_angle_site_symmetry_3
_geom_angle_publ_flag
C9 C1 C2 109.6(6) . . ?
C9 C1 C10 112.7(7) . . ?
C2 C1 C10 106.1(7) . . ?
C9 C1 C8 108.6(6) . . ?
C2 C1 C8 113.4(6) . . ?
C10 C1 C8 106.5(6) . . ?
N3 C2 C1 114.2(7) . . ?
N3 C2 H2A 108.7 . . ?
C1 C2 H2A 108.7 . . ?
N3 C2 H2B 108.7 . . ?
C1 C2 H2B 108.7 . . ?
H2A C2 H2B 107.6 . . ?
C4 N3 C2 115.6(6) . . ?
C4 N3 H3A 108.2 . . ?
C2 N3 H3A 107.8 . . ?
C4 N3 H3B 108.8 . . ?
C2 N3 H3B 108.7 . . ?
H3A N3 H3B 107.5 . . ?
N3 C4 C5 113.3(6) . . ?
N3 C4 H4A 108.9 . . ?
C5 C4 H4A 108.9 . . ?
N3 C4 H4B 108.9 . . ?
C5 C4 H4B 108.9 . . ?
H4A C4 H4B 107.7 . . ?
C11 C5 C4 108.0(7) . . ?
C11 C5 C6 106.6(6) . . ?
C4 C5 C6 114.0(6) . . ?
C11 C5 C9 110.8(6) . . ?
C4 C5 C9 108.8(6) . . ?
C6 C5 C9 108.6(6) . . ?
N7 C6 C5 115.0(6) . . ?
N7 C6 H6A 108.5 . . ?
C5 C6 H6A 108.5 . . ?
N7 C6 H6B 108.5 . . ?
C5 C6 H6B 108.5 . . ?
H6A C6 H6B 107.5 . . ?
C6 N7 C8 116.2(6) . . ?
C6 N7 H7A 108.3 . . ?
C8 N7 H7A 108.3 . . ?
C6 N7 H7B 108.1 . . ?
C8 N7 H7B 108.3 . . ?
H7A N7 H7B 107.4 . . ?
N7 C8 C1 113.9(6) . . ?
N7 C8 H8A 108.8 . . ?
C1 C8 H8A 108.8 . . ?
N7 C8 H8B 108.8 . . ?
C1 C8 H8B 108.8 . . ?
H8A C8 H8B 107.7 . . ?
C1 C9 C5 109.9(6) . . ?
C1 C9 H9A 109.7 . . ?
C5 C9 H9A 109.7 . . ?
C1 C9 H9B 109.7 . . ?
C5 C9 H9B 109.7 . . ?
H9A C9 H9B 108.2 . . ?
C1 C10 H10A 109.5 . . ?
C1 C10 H10B 109.5 . . ?
H10A C10 H10B 109.5 . . ?
C1 C10 H10C 109.5 . . ?
H10A C10 H10C 109.5 . . ?
H10B C10 H10C 109.5 . . ?
C5 C11 H11A 109.5 . . ?
C5 C11 H11B 109.5 . . ?
H11A C11 H11B 109.5 . . ?
C5 C11 H11C 109.5 . . ?
H11A C11 H11C 109.5 . . ?
H11B C11 H11C 109.5 . . ?

loop_
_geom_bond_atom_site_label_1
_geom_bond_atom_site_label_2
_geom_bond_distance
_geom_bond_site_symmetry_2
_geom_bond_publ_flag
Br1 Br3' 2.652(11) . ?
Br3 Br4 2.3543(13) . ?
Br5 Br6 2.3634(12) . ?
C1 C9 1.516(10) . ?
C1 C2 1.536(11) . ?
C1 C10 1.537(11) . ?
C1 C8 1.539(10) . ?
C2 N3 1.511(11) . ?
C2 H2A 0.9900 . ?
C2 H2B 0.9900 . ?
N3 C4 1.503(11) . ?
N3 H3A 0.9098 . ?
N3 H3B 0.9101 . ?
C4 C5 1.533(10) . ?
C4 H4A 0.9900 . ?
C4 H4B 0.9900 . ?
C5 C11 1.530(11) . ?
C5 C6 1.533(10) . ?
C5 C9 1.545(10) . ?
C6 N7 1.492(10) . ?
C6 H6A 0.9900 . ?
C6 H6B 0.9900 . ?
N7 C8 1.497(11) . ?
N7 H7A 0.9101 . ?
N7 H7B 0.9100 . ?
C8 H8A 0.9900 . ?
C8 H8B 0.9900 . ?
C9 H9A 0.9900 . ?
C9 H9B 0.9900 . ?
C10 H10A 0.9800 . ?
C10 H10B 0.9800 . ?
C10 H10C 0.9800 . ?
C11 H11A 0.9800 . ?
C11 H11B 0.9800 . ?
C11 H11C 0.9800 . ?

loop_
_geom_hbond_atom_site_label_D
_geom_hbond_atom_site_label_H
_geom_hbond_atom_site_label_A
_geom_hbond_distance_DH
_geom_hbond_distance_HA
_geom_hbond_distance_DA
_geom_hbond_angle_DHA
_geom_hbond_site_symmetry_A
_geom_hbond_publ_flag
N3 H3A Br1 0.91 2.41 3.309(7) 168.3 . yes
N3 H3B Br2 0.91 2.57 3.317(7) 140.0 4_575 yes
N7 H7B Br1 0.91 2.31 3.210(7) 168.3 . yes
N7 H7A Br2 0.91 2.41 3.233(7) 151.1 . yes

loop_
_geom_torsion_atom_site_label_1
_geom_torsion_atom_site_label_2
_geom_torsion_atom_site_label_3
_geom_torsion_atom_site_label_4
_geom_torsion
_geom_torsion_site_symmetry_1
_geom_torsion_site_symmetry_2
_geom_torsion_site_symmetry_3
_geom_torsion_site_symmetry_4
_geom_torsion_publ_flag
C9 C1 C2 N3 -50.4(9) . . . . ?
C10 C1 C2 N3 -172.3(7) . . . . ?
C8 C1 C2 N3 71.2(9) . . . . ?
C1 C2 N3 C4 42.4(9) . . . . ?
C2 N3 C4 C5 -44.1(9) . . . . ?
N3 C4 C5 C11 173.7(6) . . . . ?
N3 C4 C5 C6 -68.0(9) . . . . ?
N3 C4 C5 C9 53.3(8) . . . . ?
C11 C5 C6 N7 -169.1(6) . . . . ?
C4 C5 C6 N7 71.8(9) . . . . ?
C9 C5 C6 N7 -49.6(8) . . . . ?
C5 C6 N7 C8 40.9(9) . . . . ?
C6 N7 C8 C1 -41.9(9) . . . . ?
C9 C1 C8 N7 52.6(8) . . . . ?
C2 C1 C8 N7 -69.5(8) . . . . ?
C10 C1 C8 N7 174.2(7) . . . . ?
C2 C1 C9 C5 61.1(8) . . . . ?
C10 C1 C9 C5 179.0(6) . . . . ?
C8 C1 C9 C5 -63.3(8) . . . . ?
C11 C5 C9 C1 178.6(6) . . . . ?
C4 C5 C9 C1 -62.8(8) . . . . ?
C6 C5 C9 C1 61.8(8) . . . . ?
